data_2203374
loop_
_publ_author_name
'Jones, Peter G.'
'Berger, Harald'
'Bubenitschek, Peter'
'Hopf, Henning'

_publ_section_title
;
 10,10-Bis(trimethylsilylethynyl)-9-methylenefluorene
;
_journal_issue 4
_journal_name_full 'Acta Crystallographica Section E'
_journal_page_first o490
_journal_page_last o491
_journal_paper_doi 10.1107/S1600536804004428
_journal_volume 60
_journal_year 2004
_chemical_formula_iupac 'C24 H26 Si2'
_chemical_formula_moiety 'C24 H26 Si2'
_chemical_formula_sum 'C24 H26 Si2'
_chemical_formula_weight 370.63
_chemical_name_common 10,10-Bis(trimethylsilylethynyl)-9-methylenefluorene
_chemical_name_systematic
;
9-[bis(trimethylsilylethynyl)methylene]fluorene
;
_space_group_IT_number 14
_symmetry_cell_setting monoclinic
_symmetry_space_group_name_Hall '-P 2yn'
_symmetry_space_group_name_H-M 'P 1 21/n 1'
_atom_sites_solution_hydrogens geom
_atom_sites_solution_primary direct
_atom_sites_solution_secondary difmap
_audit_creation_method SHELXL-97
_cell_angle_alpha 90.00
_cell_angle_beta 91.64(3)
_cell_angle_gamma 90.00
_cell_formula_units_Z 4
_cell_length_a 7.003(2)
_cell_length_b 13.219(2)
_cell_length_c 23.779(4)
_cell_measurement_reflns_used 48
_cell_measurement_temperature 203(2)
_cell_measurement_theta_max 11.5
_cell_measurement_theta_min 10
_cell_volume 2200.4(8)
_computing_cell_refinement DIF4
_computing_data_collection 'DIF4 (Stoe & Cie, 1992)'
_computing_data_reduction 'REDU4 (Stoe & Cie, 1992)'
_computing_molecular_graphics 'XP (Siemens, 1994)'
_computing_publication_material SHELXL97
_computing_structure_refinement 'SHELXL97 (Sheldrick, 1997)'
_computing_structure_solution 'SHELXS97 (Sheldrick, 1990)'
_diffrn_ambient_temperature 203(2)
_diffrn_measured_fraction_theta_full 0.999
_diffrn_measured_fraction_theta_max 0.998
_diffrn_measurement_device_type 'Stoe Stadi-4'
_diffrn_measurement_method \w/\q
_diffrn_radiation_monochromator graphite
_diffrn_radiation_source 'fine-focus sealed tube'
_diffrn_radiation_type MoK\a
_diffrn_radiation_wavelength 0.71073
_diffrn_reflns_av_R_equivalents 0.0705
_diffrn_reflns_av_sigmaI/netI 0.0857
_diffrn_reflns_limit_h_max 8
_diffrn_reflns_limit_h_min -8
_diffrn_reflns_limit_k_max 0
_diffrn_reflns_limit_k_min -15
_diffrn_reflns_limit_l_max 28
_diffrn_reflns_limit_l_min -28
_diffrn_reflns_number 8747
_diffrn_reflns_theta_full 25.00
_diffrn_reflns_theta_max 25.05
_diffrn_reflns_theta_min 3.01
_diffrn_standards_decay_% 0
_diffrn_standards_interval_time 60
_diffrn_standards_number 3
_exptl_absorpt_coefficient_mu 0.166
_exptl_absorpt_correction_type none
_exptl_crystal_colour yellow
_exptl_crystal_density_diffrn 1.119
_exptl_crystal_density_method 'not measured'
_exptl_crystal_description tablet
_exptl_crystal_F_000 792
_exptl_crystal_size_max 0.4
_exptl_crystal_size_mid 0.4
_exptl_crystal_size_min 0.2
_refine_diff_density_max 0.184
_refine_diff_density_min -0.259
_refine_ls_extinction_method none
_refine_ls_goodness_of_fit_ref 1.011
_refine_ls_hydrogen_treatment constr
_refine_ls_matrix_type full
_refine_ls_number_parameters 241
_refine_ls_number_reflns 3894
_refine_ls_number_restraints 209
_refine_ls_restrained_S_all 0.986
_refine_ls_R_factor_all 0.1247
_refine_ls_R_factor_gt 0.0595
_refine_ls_shift/su_max 0.001
_refine_ls_shift/su_mean 0.000
_refine_ls_structure_factor_coef Fsqd
_refine_ls_weighting_details 'calc w=1/[\s^2^(Fo^2^)+(0.0398P)^2^+0.8683P] where P=(Fo^2^+2Fc^2^)/3'
_refine_ls_weighting_scheme calc
_refine_ls_wR_factor_gt 0.1105
_refine_ls_wR_factor_ref 0.1374
_reflns_number_gt 2212
_reflns_number_total 3894
_reflns_threshold_expression I>2\s(I)
_cod_data_source_file bt6415.cif
_cod_data_source_block 3
_cod_original_sg_symbol_H-M 'P 21/n'
_cod_database_code 2203374
_cod_database_fobs_code 2203374

loop_
_symmetry_equiv_pos_as_xyz
'x, y, z'
'-x+1/2, y+1/2, -z+1/2'
'-x, -y, -z'
'x-1/2, -y-1/2, z-1/2'

loop_
_atom_site_label
_atom_site_fract_x
_atom_site_fract_y
_atom_site_fract_z
_atom_site_U_iso_or_equiv
_atom_site_adp_type
_atom_site_calc_flag
_atom_site_refinement_flags
_atom_site_occupancy
_atom_site_type_symbol
Si 0.26759(15) 0.24467(8) 0.70408(4) 0.0506(3) Uani d U 1 Si
C1A 0.2649(4) 0.4489(2) 0.44376(12) 0.0358(7) Uani d DU 1 C
C1 0.2808(5) 0.3979(3) 0.39318(13) 0.0439(9) Uani d DU 1 C
H1 0.2936 0.3272 0.3925 0.053 Uiso calc R 1 H
C2 0.2776(5) 0.4535(3) 0.34357(14) 0.0502(9) Uani d DU 1 C
H2 0.2879 0.4197 0.3090 0.060 Uiso calc R 1 H
C3 0.2595(5) 0.5575(3) 0.34401(14) 0.0549(10) Uani d DU 1 C
H3 0.2572 0.5936 0.3099 0.066 Uiso calc R 1 H
C4 0.2447(5) 0.6087(3) 0.39429(14) 0.0508(9) Uani d DU 1 C
H4 0.2327 0.6795 0.3947 0.061 Uiso calc R 1 H
C4A 0.2479(4) 0.5542(2) 0.44403(13) 0.0388(8) Uani d DU 1 C
C9 0.2627(4) 0.4122(2) 0.50257(13) 0.0343(7) Uani d U 1 C
C10 0.2748(4) 0.3146(2) 0.52079(12) 0.0353(7) Uani d U 1 C
C11 0.2708(5) 0.2881(2) 0.57969(14) 0.0395(8) Uani d DU 1 C
C12 0.2686(5) 0.2647(2) 0.62818(14) 0.0448(9) Uani d DU 1 C
C13 0.2404(7) 0.3697(3) 0.73835(15) 0.0819(14) Uani d DU 1 C
H13A 0.3505 0.4115 0.7307 0.115 Uiso calc R 1 H
H13B 0.2309 0.3605 0.7786 0.115 Uiso calc R 1 H
H13C 0.1255 0.4024 0.7236 0.115 Uiso calc R 1 H
C14 0.0660(6) 0.1610(4) 0.72020(17) 0.0906(16) Uani d DU 1 C
H14A 0.0576 0.1538 0.7607 0.127 Uiso calc R 1 H
H14B 0.0860 0.0950 0.7035 0.127 Uiso calc R 1 H
H14C -0.0518 0.1899 0.7050 0.127 Uiso calc R 1 H
C15 0.4978(5) 0.1871(3) 0.72729(15) 0.0658(11) Uani d DU 1 C
H15A 0.5054 0.1847 0.7681 0.092 Uiso calc R 1 H
H15B 0.6024 0.2275 0.7136 0.092 Uiso calc R 1 H
H15C 0.5062 0.1190 0.7123 0.092 Uiso calc R 1 H
Si' 0.32664(18) 0.04947(8) 0.40619(4) 0.0564(3) Uani d U 1 Si
C8A 0.2444(4) 0.5038(2) 0.53777(12) 0.0353(7) Uani d DU 1 C
C8 0.2337(5) 0.5169(2) 0.59543(13) 0.0443(9) Uani d DU 1 C
H8 0.2405 0.4611 0.6199 0.053 Uiso calc R 1 H
C7 0.2127(5) 0.6139(3) 0.61637(15) 0.0542(10) Uani d DU 1 C
H7 0.2055 0.6234 0.6554 0.065 Uiso calc R 1 H
C6 0.2021(5) 0.6966(3) 0.58146(16) 0.0583(10) Uani d DU 1 C
H6 0.1877 0.7616 0.5968 0.070 Uiso calc R 1 H
C5 0.2127(5) 0.6848(3) 0.52368(16) 0.0540(10) Uani d DU 1 C
H5 0.2051 0.7412 0.4997 0.065 Uiso calc R 1 H
C5A 0.2346(5) 0.5887(2) 0.50208(14) 0.0404(8) Uani d DU 1 C
C11' 0.2895(5) 0.2294(2) 0.48372(13) 0.0404(8) Uani d DU 1 C
C12' 0.3025(5) 0.1558(3) 0.45515(14) 0.0493(9) Uani d DU 1 C
C13' 0.5811(6) 0.0134(3) 0.40555(18) 0.0875(14) Uani d DU 1 C
H13D 0.5969 -0.0436 0.3804 0.123 Uiso calc R 1 H
H13E 0.6242 -0.0053 0.4433 0.123 Uiso calc R 1 H
H13F 0.6559 0.0702 0.3926 0.123 Uiso calc R 1 H
C14' 0.1795(8) -0.0574(3) 0.42999(17) 0.1019(17) Uani d DU 1 C
H14D 0.1939 -0.1142 0.4047 0.143 Uiso calc R 1 H
H14E 0.0464 -0.0370 0.4301 0.143 Uiso calc R 1 H
H14F 0.2209 -0.0770 0.4677 0.143 Uiso calc R 1 H
C15' 0.2445(7) 0.0940(3) 0.33562(14) 0.0800(14) Uani d DU 1 C
H15D 0.2551 0.0393 0.3087 0.112 Uiso calc R 1 H
H15E 0.3230 0.1504 0.3242 0.112 Uiso calc R 1 H
H15F 0.1123 0.1155 0.3370 0.112 Uiso calc R 1 H

loop_
_atom_site_aniso_label
_atom_site_aniso_U_11
_atom_site_aniso_U_22
_atom_site_aniso_U_33
_atom_site_aniso_U_12
_atom_site_aniso_U_13
_atom_site_aniso_U_23
Si 0.0496(6) 0.0636(7) 0.0385(5) 0.0006(5) -0.0007(4) 0.0071(5)
C1A 0.0324(19) 0.0366(18) 0.0382(17) -0.0023(15) -0.0014(14) 0.0004(15)
C1 0.047(2) 0.042(2) 0.0426(19) -0.0045(17) -0.0007(16) 0.0030(16)
C2 0.047(2) 0.062(2) 0.042(2) -0.0070(19) 0.0011(17) -0.0042(18)
C3 0.061(3) 0.060(2) 0.044(2) -0.009(2) 0.0013(18) 0.0155(19)
C4 0.051(2) 0.043(2) 0.058(2) -0.0057(18) -0.0020(19) 0.0124(18)
C4A 0.035(2) 0.0369(18) 0.0442(18) -0.0068(15) -0.0005(15) 0.0054(16)
C9 0.0291(19) 0.0348(17) 0.0389(17) -0.0023(14) -0.0018(14) -0.0009(14)
C10 0.0346(19) 0.0346(18) 0.0365(18) -0.0013(14) -0.0011(14) -0.0015(14)
C11 0.041(2) 0.0326(19) 0.0446(19) 0.0000(15) -0.0032(16) -0.0032(15)
C12 0.050(2) 0.040(2) 0.0445(19) 0.0011(16) -0.0007(17) 0.0033(16)
C13 0.098(4) 0.096(3) 0.051(2) 0.023(3) -0.005(2) -0.017(2)
C14 0.069(3) 0.136(4) 0.066(3) -0.027(3) -0.003(2) 0.036(3)
C15 0.065(3) 0.075(3) 0.057(2) 0.005(2) -0.002(2) 0.010(2)
Si' 0.0929(9) 0.0313(6) 0.0442(6) 0.0032(6) -0.0087(6) -0.0022(5)
C8A 0.0306(19) 0.0344(17) 0.0407(17) -0.0021(14) -0.0038(14) -0.0030(15)
C8 0.049(2) 0.041(2) 0.0421(19) -0.0010(16) -0.0040(16) -0.0025(16)
C7 0.061(3) 0.050(2) 0.052(2) -0.0029(19) -0.0007(19) -0.0160(18)
C6 0.064(3) 0.036(2) 0.075(3) -0.0043(19) 0.000(2) -0.0173(19)
C5 0.058(3) 0.034(2) 0.069(2) -0.0039(18) -0.002(2) -0.0003(18)
C5A 0.038(2) 0.0320(17) 0.0513(19) -0.0012(15) 0.0002(16) -0.0027(15)
C11' 0.049(2) 0.0323(18) 0.0390(19) -0.0010(16) -0.0035(16) 0.0039(15)
C12' 0.067(3) 0.034(2) 0.047(2) 0.0006(17) -0.0033(18) -0.0008(16)
C13' 0.113(4) 0.067(3) 0.081(3) 0.031(3) -0.019(3) -0.025(2)
C14' 0.184(5) 0.050(3) 0.072(3) -0.039(3) 0.002(3) -0.005(2)
C15' 0.120(4) 0.068(3) 0.051(2) 0.020(3) -0.013(2) -0.003(2)

loop_
_atom_type_symbol
_atom_type_description
_atom_type_scat_dispersion_real
_atom_type_scat_dispersion_imag
_atom_type_scat_source
C C 0.0033 0.0016 'International Tables Vol C Tables 4.2.6.8 and 6.1.1.4'
H H 0.0000 0.0000 'International Tables Vol C Tables 4.2.6.8 and 6.1.1.4'
Si Si 0.0817 0.0704 'International Tables Vol C Tables 4.2.6.8 and 6.1.1.4'

loop_
_geom_angle_atom_site_label_1
_geom_angle_atom_site_label_2
_geom_angle_atom_site_label_3
_geom_angle
_geom_angle_publ_flag
C12 Si C14 108.52(17) ?
C12 Si C15 109.05(17) ?
C14 Si C15 110.91(19) ?
C12 Si C13 107.98(17) ?
C14 Si C13 110.8(2) ?
C15 Si C13 109.54(19) ?
C1 C1A C4A 119.9(3) ?
C1 C1A C9 131.5(3) ?
C4A C1A C9 108.6(3) ?
C1A C1 C2 118.7(3) ?
C1A C1 H1 120.7 ?
C2 C1 H1 120.7 ?
C3 C2 C1 121.3(3) ?
C3 C2 H2 119.4 ?
C1 C2 H2 119.4 ?
C2 C3 C4 120.3(3) ?
C2 C3 H3 119.9 ?
C4 C3 H3 119.9 ?
C3 C4 C4A 119.0(3) ?
C3 C4 H4 120.5 ?
C4A C4 H4 120.5 ?
C4 C4A C1A 120.9(3) ?
C4 C4A C5A 130.2(3) ?
C1A C4A C5A 108.9(3) ?
C10 C9 C8A 126.9(3) ?
C10 C9 C1A 127.5(3) ?
C8A C9 C1A 105.6(3) ?
C9 C10 C11' 123.5(3) ?
C9 C10 C11 122.4(3) ?
C11' C10 C11 114.1(3) ?
C12 C11 C10 179.0(4) y
C11 C12 Si 173.3(3) y
Si C13 H13A 109.5 ?
Si C13 H13B 109.5 ?
H13A C13 H13B 109.5 ?
Si C13 H13C 109.5 ?
H13A C13 H13C 109.5 ?
H13B C13 H13C 109.5 ?
Si C14 H14A 109.5 ?
Si C14 H14B 109.5 ?
H14A C14 H14B 109.5 ?
Si C14 H14C 109.5 ?
H14A C14 H14C 109.5 ?
H14B C14 H14C 109.5 ?
Si C15 H15A 109.5 ?
Si C15 H15B 109.5 ?
H15A C15 H15B 109.5 ?
Si C15 H15C 109.5 ?
H15A C15 H15C 109.5 ?
H15B C15 H15C 109.5 ?
C12' Si' C13' 108.02(18) ?
C12' Si' C14' 109.22(18) ?
C13' Si' C14' 110.6(2) ?
C12' Si' C15' 107.40(17) ?
C13' Si' C15' 110.4(2) ?
C14' Si' C15' 111.0(2) ?
C8 C8A C5A 119.6(3) ?
C8 C8A C9 132.1(3) ?
C5A C8A C9 108.4(3) ?
C7 C8 C8A 118.7(3) ?
C7 C8 H8 120.6 ?
C8A C8 H8 120.6 ?
C6 C7 C8 121.6(3) ?
C6 C7 H7 119.2 ?
C8 C7 H7 119.2 ?
C7 C6 C5 120.4(3) ?
C7 C6 H6 119.8 ?
C5 C6 H6 119.8 ?
C5A C5 C6 118.8(3) ?
C5A C5 H5 120.6 ?
C6 C5 H5 120.6 ?
C5 C5A C8A 120.9(3) ?
C5 C5A C4A 130.5(3) ?
C8A C5A C4A 108.6(3) ?
C12' C11' C10 176.9(3) y
C11' C12' Si' 175.2(3) y
Si' C13' H13D 109.5 ?
Si' C13' H13E 109.5 ?
H13D C13' H13E 109.5 ?
Si' C13' H13F 109.5 ?
H13D C13' H13F 109.5 ?
H13E C13' H13F 109.5 ?
Si' C14' H14D 109.5 ?
Si' C14' H14E 109.5 ?
H14D C14' H14E 109.5 ?
Si' C14' H14F 109.5 ?
H14D C14' H14F 109.5 ?
H14E C14' H14F 109.5 ?
Si' C15' H15D 109.5 ?
Si' C15' H15E 109.5 ?
H15D C15' H15E 109.5 ?
Si' C15' H15F 109.5 ?
H15D C15' H15F 109.5 ?
H15E C15' H15F 109.5 ?

loop_
_geom_bond_atom_site_label_1
_geom_bond_atom_site_label_2
_geom_bond_distance
_geom_bond_publ_flag
Si C12 1.824(3) ?
Si C14 1.843(4) ?
Si C15 1.852(4) ?
Si C13 1.855(4) ?
C1A C1 1.386(4) ?
C1A C4A 1.397(4) ?
C1A C9 1.481(4) ?
C1 C2 1.389(4) ?
C1 H1 0.9400 ?
C2 C3 1.380(5) ?
C2 H2 0.9400 ?
C3 C4 1.381(4) ?
C3 H3 0.9400 ?
C4 C4A 1.385(4) ?
C4 H4 0.9400 ?
C4A C5A 1.459(4) ?
C9 C10 1.363(4) ?
C9 C8A 1.480(4) ?
C10 C11' 1.435(4) ?
C10 C11 1.445(4) ?
C11 C12 1.194(4) y
C13 H13A 0.9700 ?
C13 H13B 0.9700 ?
C13 H13C 0.9700 ?
C14 H14A 0.9700 ?
C14 H14B 0.9700 ?
C14 H14C 0.9700 ?
C15 H15A 0.9700 ?
C15 H15B 0.9700 ?
C15 H15C 0.9700 ?
Si' C12' 1.836(4) ?
Si' C13' 1.845(4) ?
Si' C14' 1.847(4) ?
Si' C15' 1.854(4) ?
C8A C8 1.386(4) ?
C8A C5A 1.407(4) ?
C8 C7 1.384(4) ?
C8 H8 0.9400 ?
C7 C6 1.373(5) ?
C7 H7 0.9400 ?
C6 C5 1.387(5) ?
C6 H6 0.9400 ?
C5 C5A 1.380(4) ?
C5 H5 0.9400 ?
C11' C12' 1.192(4) y
C13' H13D 0.9700 ?
C13' H13E 0.9700 ?
C13' H13F 0.9700 ?
C14' H14D 0.9700 ?
C14' H14E 0.9700 ?
C14' H14F 0.9700 ?
C15' H15D 0.9700 ?
C15' H15E 0.9700 ?
C15' H15F 0.9700 ?

loop_
_geom_torsion_atom_site_label_1
_geom_torsion_atom_site_label_2
_geom_torsion_atom_site_label_3
_geom_torsion_atom_site_label_4
_geom_torsion
C4A C1A C1 C2 -0.6(5)
C9 C1A C1 C2 179.7(3)
C1A C1 C2 C3 0.2(5)
C1 C2 C3 C4 0.2(6)
C2 C3 C4 C4A -0.2(5)
C3 C4 C4A C1A -0.3(5)
C3 C4 C4A C5A -179.8(3)
C1 C1A C4A C4 0.7(5)
C9 C1A C4A C4 -179.6(3)
C1 C1A C4A C5A -179.7(3)
C9 C1A C4A C5A 0.0(4)
C1 C1A C9 C10 -0.7(6)
C4A C1A C9 C10 179.6(3)
C1 C1A C9 C8A 179.3(3)
C4A C1A C9 C8A -0.3(3)
C8A C9 C10 C11' 179.0(3)
C1A C9 C10 C11' -0.9(5)
C8A C9 C10 C11 0.1(5)
C1A C9 C10 C11 -179.9(3)
C10 C9 C8A C8 -0.4(6)
C1A C9 C8A C8 179.5(3)
C10 C9 C8A C5A -179.4(3)
C1A C9 C8A C5A 0.5(3)
C5A C8A C8 C7 0.3(5)
C9 C8A C8 C7 -178.7(3)
C8A C8 C7 C6 0.1(5)
C8 C7 C6 C5 -0.1(6)
C7 C6 C5 C5A -0.2(6)
C6 C5 C5A C8A 0.6(5)
C6 C5 C5A C4A 179.4(3)
C8 C8A C5A C5 -0.6(5)
C9 C8A C5A C5 178.6(3)
C8 C8A C5A C4A -179.7(3)
C9 C8A C5A C4A -0.5(4)
C4 C4A C5A C5 0.9(6)
C1A C4A C5A C5 -178.7(4)
C4 C4A C5A C8A 179.9(3)
C1A C4A C5A C8A 0.3(4)

loop_
_cod_related_entry_id
_cod_related_entry_database
_cod_related_entry_code
1 ChemSpider 4415204
